data_7238632
loop_
_publ_author_name
'Zhao, Xiaoliang'
'Zhang, Liangliang'
'Ma, Huiqing'
'Sun, Di'
'Wang, Dengxu'
'Feng, Shengyu'
'Sun, Daofeng'

_publ_section_title
;
 Solvent-controlled Cd(ii) metal--organic frameworks constructed from a
 tetrapodal silicon-based linker
;
_journal_issue 13
_journal_name_full 'RSC Advances'
_journal_page_first 5543
_journal_paper_doi 10.1039/c2ra20384g
_journal_volume 2
_journal_year 2012
_chemical_formula_sum 'C64 H52 Cd4 N2 O26 Si2'
_chemical_formula_weight 1770.86
_space_group_IT_number 76
_space_group_name_Hall 'P 4w'
_space_group_name_H-M_alt 'P 41'
_symmetry_cell_setting tetragonal
_symmetry_space_group_name_H-M 'P 41'
_atom_sites_solution_hydrogens geom
_atom_sites_solution_primary direct
_atom_sites_solution_secondary difmap
_audit_creation_method SHELXL-97
_cell_angle_alpha 90.00
_cell_angle_beta 90.00
_cell_angle_gamma 90.00
_cell_formula_units_Z 4
_cell_length_a 15.64840(10)
_cell_length_b 15.64840(10)
_cell_length_c 36.3862(5)
_cell_measurement_reflns_used 8273
_cell_measurement_temperature 173(2)
_cell_measurement_theta_max 49.511
_cell_measurement_theta_min 4.984
_cell_volume 8909.98(15)
_computing_cell_refinement 'Bruker SMART'
_computing_data_collection 'Bruker SMART (Bruker, 2001)'
_computing_data_reduction 'Bruker SAINT+ (Bruker, 2001)'
_computing_molecular_graphics 'Bruker SHELXTL (Bruker, 2001)'
_computing_publication_material 'Bruker SHELXTL'
_computing_structure_refinement 'SHELXL-97 (Sheldrick, 2008)'
_computing_structure_solution 'SHELXS-97 (Sheldrick, 2008)'
_diffrn_ambient_temperature 173(2)
_diffrn_measured_fraction_theta_full 0.999
_diffrn_measured_fraction_theta_max 0.999
_diffrn_measurement_device_type 'Bruker SMART APEXII'
_diffrn_measurement_method 'phi and omega scans'
_diffrn_radiation_monochromator graphite
_diffrn_radiation_source 'fine-focus sealed tube'
_diffrn_radiation_type MoK\a
_diffrn_radiation_wavelength 0.71073
_diffrn_reflns_av_R_equivalents 0.0377
_diffrn_reflns_av_sigmaI/netI 0.0519
_diffrn_reflns_limit_h_max 16
_diffrn_reflns_limit_h_min -17
_diffrn_reflns_limit_k_max 18
_diffrn_reflns_limit_k_min -18
_diffrn_reflns_limit_l_max 43
_diffrn_reflns_limit_l_min -32
_diffrn_reflns_number 32774
_diffrn_reflns_theta_full 25.00
_diffrn_reflns_theta_max 25.00
_diffrn_reflns_theta_min 1.42
_exptl_absorpt_coefficient_mu 1.032
_exptl_absorpt_correction_T_max 0.9220
_exptl_absorpt_correction_T_min 0.8949
_exptl_absorpt_correction_type multi-scan
_exptl_absorpt_process_details sadabs
_exptl_crystal_colour colorless
_exptl_crystal_density_diffrn 1.320
_exptl_crystal_density_method 'not measured'
_exptl_crystal_description block
_exptl_crystal_F_000 3512
_exptl_crystal_size_max 0.11
_exptl_crystal_size_mid 0.10
_exptl_crystal_size_min 0.08
_platon_squeeze_details
;
Disordered, independent solvent molecules were eliminated from the refinement
using SQUEEZE/PLATON [Spek, A.L. (2003), J. Appl. Cryst. 36, 7-13].
;
_refine_diff_density_max 0.928
_refine_diff_density_min -0.589
_refine_diff_density_rms 0.098
_refine_ls_abs_structure_details 'Flack H D (1983), Acta Cryst. A39, 876-881'
_refine_ls_abs_structure_Flack 0.02(2)
_refine_ls_extinction_method none
_refine_ls_goodness_of_fit_ref 0.987
_refine_ls_hydrogen_treatment constr
_refine_ls_matrix_type full
_refine_ls_number_parameters 883
_refine_ls_number_reflns 12795
_refine_ls_number_restraints 8
_refine_ls_restrained_S_all 0.987
_refine_ls_R_factor_all 0.0523
_refine_ls_R_factor_gt 0.0435
_refine_ls_shift/su_max 0.002
_refine_ls_shift/su_mean 0.000
_refine_ls_structure_factor_coef Fsqd
_refine_ls_weighting_details 'calc w=1/[\s^2^(Fo^2^)+(0.0676P)^2^+0.0000P] where P=(Fo^2^+2Fc^2^)/3'
_refine_ls_weighting_scheme calc
_refine_ls_wR_factor_gt 0.1042
_refine_ls_wR_factor_ref 0.1082
_reflns_number_gt 10950
_reflns_number_total 12795
_reflns_threshold_expression >2sigma(I)
_cod_data_source_file c2ra20384g.txt
_cod_data_source_block p1
_cod_database_code 7238632

loop_
_symmetry_equiv_pos_as_xyz
'x, y, z'
'-x, -y, z+1/2'
'-y, x, z+1/4'
'y, -x, z+3/4'

loop_
_atom_site_label
_atom_site_type_symbol
_atom_site_fract_x
_atom_site_fract_y
_atom_site_fract_z
_atom_site_U_iso_or_equiv
_atom_site_adp_type
_atom_site_occupancy
_atom_site_symmetry_multiplicity
_atom_site_calc_flag
_atom_site_refinement_flags
Cd1 Cd 0.61733(3) 1.00365(3) 0.117760(14) 0.02890(13) Uani 1 1 d .
Cd2 Cd 0.10461(3) 0.51353(3) 0.111209(14) 0.02766(13) Uani 1 1 d .
Cd3 Cd 0.00877(3) -0.40102(3) 0.216342(17) 0.03952(15) Uani 1 1 d .
Cd4 Cd 0.99629(4) 0.55481(4) -0.004037(18) 0.04570(16) Uani 1 1 d .
Si1 Si 0.60763(10) 0.50662(10) 0.11431(7) 0.0242(4) Uani 1 1 d .
Si2 Si 0.11038(10) 0.00855(10) 0.11392(7) 0.0230(4) Uani 1 1 d .
C1 C 0.6985(4) 0.4756(4) 0.0834(2) 0.0284(16) Uani 1 1 d .
C2 C 0.6862(4) 0.4208(4) 0.05335(19) 0.0354(17) Uani 1 1 d .
H2A H 0.6312 0.4025 0.0477 0.042 Uiso 1 1 calc R
C3 C 0.7526(4) 0.3939(5) 0.0323(2) 0.047(2) Uani 1 1 d .
H3A H 0.7418 0.3573 0.0127 0.056 Uiso 1 1 calc R
C4 C 0.8325(5) 0.4184(5) 0.0388(2) 0.047(2) Uani 1 1 d .
H4A H 0.8765 0.4010 0.0233 0.056 Uiso 1 1 calc R
C5 C 0.8499(4) 0.4710(4) 0.06945(19) 0.0276(15) Uani 1 1 d .
C6 C 0.7826(4) 0.5004(4) 0.09148(19) 0.0253(14) Uani 1 1 d .
H6A H 0.7937 0.5362 0.1113 0.030 Uiso 1 1 calc R
C7 C 0.9405(4) 0.4963(4) 0.0785(2) 0.0313(17) Uani 1 1 d .
C8 C 0.6412(3) 0.5980(4) 0.14436(19) 0.0226(14) Uani 1 1 d .
C9 C 0.6884(4) 0.5840(4) 0.1766(2) 0.0355(18) Uani 1 1 d .
H9A H 0.7026 0.5286 0.1835 0.043 Uiso 1 1 calc R
C10 C 0.7142(5) 0.6530(5) 0.1982(2) 0.0407(18) Uani 1 1 d .
H10A H 0.7450 0.6435 0.2196 0.049 Uiso 1 1 calc R
C11 C 0.6940(4) 0.7345(4) 0.1878(2) 0.0326(17) Uani 1 1 d .
H11A H 0.7105 0.7801 0.2026 0.039 Uiso 1 1 calc R
C12 C 0.6489(4) 0.7503(4) 0.1552(2) 0.0283(16) Uani 1 1 d .
C13 C 0.6235(4) 0.6818(4) 0.13445(19) 0.0241(14) Uani 1 1 d .
H13A H 0.5933 0.6919 0.1129 0.029 Uiso 1 1 calc R
C14 C 0.6309(4) 0.8412(4) 0.1436(2) 0.0336(17) Uani 1 1 d .
C15 C 0.5140(4) 0.5384(4) 0.0846(2) 0.0300(16) Uani 1 1 d .
C16 C 0.5255(4) 0.5749(4) 0.0498(2) 0.0328(17) Uani 1 1 d .
H16A H 0.5803 0.5811 0.0403 0.039 Uiso 1 1 calc R
C17 C 0.4560(5) 0.6015(5) 0.0296(2) 0.044(2) Uani 1 1 d .
H17A H 0.4649 0.6306 0.0077 0.053 Uiso 1 1 calc R
C18 C 0.3754(4) 0.5866(5) 0.0409(2) 0.0383(18) Uani 1 1 d .
H18A H 0.3298 0.6005 0.0257 0.046 Uiso 1 1 calc R
C19 C 0.3602(4) 0.5508(4) 0.0749(2) 0.0286(16) Uani 1 1 d .
C20 C 0.4293(4) 0.5277(4) 0.0974(2) 0.0303(16) Uani 1 1 d .
H20A H 0.4195 0.5054 0.1207 0.036 Uiso 1 1 calc R
C21 C 0.2710(4) 0.5364(4) 0.0893(2) 0.0327(17) Uani 1 1 d .
C22 C 0.5798(4) 0.4122(4) 0.14374(19) 0.0251(15) Uani 1 1 d .
C23 C 0.5413(5) 0.4234(4) 0.1783(2) 0.0445(19) Uani 1 1 d .
H23A H 0.5300 0.4782 0.1869 0.053 Uiso 1 1 calc R
C24 C 0.5203(6) 0.3529(5) 0.1997(3) 0.055(2) Uani 1 1 d .
H24A H 0.4946 0.3612 0.2225 0.067 Uiso 1 1 calc R
C25 C 0.5366(5) 0.2704(5) 0.1878(2) 0.042(2) Uani 1 1 d .
H25A H 0.5211 0.2239 0.2023 0.051 Uiso 1 1 calc R
C26 C 0.5762(4) 0.2582(4) 0.1546(2) 0.0305(16) Uani 1 1 d .
C27 C 0.5960(4) 0.3299(4) 0.1322(2) 0.0277(15) Uani 1 1 d .
H27A H 0.6205 0.3212 0.1092 0.033 Uiso 1 1 calc R
C28 C 0.5948(4) 0.1708(4) 0.1407(2) 0.0340(18) Uani 1 1 d .
C29 C 0.0837(4) 0.1042(4) 0.14247(18) 0.0223(14) Uani 1 1 d .
C30 C 0.0952(4) 0.1871(4) 0.1288(2) 0.0283(16) Uani 1 1 d .
H30A H 0.1149 0.1948 0.1050 0.034 Uiso 1 1 calc R
C31 C 0.0774(4) 0.2591(4) 0.1508(2) 0.0324(17) Uani 1 1 d .
C32 C 0.0464(5) 0.2479(4) 0.1860(2) 0.043(2) Uani 1 1 d .
H32A H 0.0353 0.2952 0.2007 0.051 Uiso 1 1 calc R
C33 C 0.0316(5) 0.1651(4) 0.1997(2) 0.0398(19) Uani 1 1 d .
H33A H 0.0086 0.1571 0.2230 0.048 Uiso 1 1 calc R
C34 C 0.0519(4) 0.0966(4) 0.1778(2) 0.0306(16) Uani 1 1 d .
H34A H 0.0438 0.0420 0.1873 0.037 Uiso 1 1 calc R
C35 C 0.0930(5) 0.3465(4) 0.1346(2) 0.0390(19) Uani 1 1 d .
C36 C 0.2079(4) 0.0310(4) 0.0851(2) 0.0295(16) Uani 1 1 d .
C37 C 0.2011(4) 0.0699(5) 0.0504(2) 0.0396(19) Uani 1 1 d .
H37A H 0.1482 0.0868 0.0414 0.048 Uiso 1 1 calc R
C38 C 0.2754(4) 0.0828(5) 0.0297(2) 0.047(2) Uani 1 1 d .
H38A H 0.2711 0.1061 0.0063 0.057 Uiso 1 1 calc R
C39 C 0.3531(4) 0.0622(4) 0.0430(2) 0.0368(17) Uani 1 1 d .
H39A H 0.4014 0.0714 0.0286 0.044 Uiso 1 1 calc R
C40 C 0.3618(4) 0.0279(4) 0.0774(2) 0.0280(16) Uani 1 1 d .
C41 C 0.2864(4) 0.0107(4) 0.09764(19) 0.0269(15) Uani 1 1 d .
H41A H 0.2913 -0.0156 0.1205 0.032 Uiso 1 1 calc R
C42 C 0.4486(4) 0.0084(4) 0.0936(2) 0.0312(17) Uani 1 1 d .
C43 C 0.0189(4) -0.0193(4) 0.08306(19) 0.0264(15) Uani 1 1 d .
C44 C 0.0316(4) -0.0604(4) 0.0492(2) 0.0342(17) Uani 1 1 d .
H44A H 0.0869 -0.0725 0.0414 0.041 Uiso 1 1 calc R
C45 C -0.0382(4) -0.0836(5) 0.0267(2) 0.0412(19) Uani 1 1 d .
H45A H -0.0295 -0.1120 0.0046 0.049 Uiso 1 1 calc R
C46 C -0.1217(4) -0.0626(4) 0.0386(2) 0.0391(18) Uani 1 1 d .
H46A H -0.1683 -0.0741 0.0236 0.047 Uiso 1 1 calc R
C47 C -0.1342(4) -0.0247(4) 0.0729(2) 0.0276(16) Uani 1 1 d .
C48 C -0.0658(4) -0.0053(4) 0.0945(2) 0.0269(15) Uani 1 1 d .
H48A H -0.0754 0.0179 0.1177 0.032 Uiso 1 1 calc R
C49 C -0.2242(4) -0.0083(4) 0.0860(2) 0.0304(16) Uani 1 1 d .
C50 C 0.1332(4) -0.0844(3) 0.14464(17) 0.0190(13) Uani 1 1 d .
C51 C 0.1804(4) -0.0745(4) 0.17719(19) 0.0273(15) Uani 1 1 d .
H51A H 0.2003 -0.0207 0.1838 0.033 Uiso 1 1 calc R
C52 C 0.1983(4) -0.1467(4) 0.2003(2) 0.0325(16) Uani 1 1 d .
H52A H 0.2272 -0.1396 0.2224 0.039 Uiso 1 1 calc R
C53 C 0.1726(4) -0.2247(4) 0.18940(19) 0.0284(15) Uani 1 1 d .
H53A H 0.1854 -0.2714 0.2042 0.034 Uiso 1 1 calc R
C54 C 0.1286(4) -0.2385(3) 0.1575(2) 0.0264(15) Uani 1 1 d .
C55 C 0.1080(4) -0.1661(4) 0.1345(2) 0.0282(16) Uani 1 1 d .
H55A H 0.0778 -0.1742 0.1128 0.034 Uiso 1 1 calc R
C56 C 0.1050(4) -0.3270(4) 0.1437(2) 0.0262(15) Uani 1 1 d .
C57 C 0.8181(10) 0.5581(11) -0.0528(5) 0.136(6) Uani 1 1 d DU
H57A H 0.8178 0.5407 -0.0784 0.163 Uiso 1 1 calc R
H57B H 0.8386 0.6165 -0.0524 0.163 Uiso 1 1 calc R
C58 C 0.7241(11) 0.5617(9) -0.0408(5) 0.188(9) Uani 1 1 d D
H58A H 0.6940 0.6024 -0.0557 0.282 Uiso 1 1 calc R
H58B H 0.7208 0.5786 -0.0155 0.282 Uiso 1 1 calc R
H58C H 0.6986 0.5063 -0.0437 0.282 Uiso 1 1 calc R
C59 C -0.0867(5) -0.2296(5) 0.2319(3) 0.052(2) Uani 1 1 d .
H59A H -0.0960 -0.2575 0.2541 0.063 Uiso 1 1 calc R
C60 C -0.1102(9) -0.0983(9) 0.1948(4) 0.123(5) Uani 1 1 d .
H60A H -0.0799 -0.1298 0.1763 0.185 Uiso 1 1 calc R
H60B H -0.0792 -0.0472 0.2007 0.185 Uiso 1 1 calc R
H60C H -0.1659 -0.0834 0.1858 0.185 Uiso 1 1 calc R
C61 C -0.1656(7) -0.1128(7) 0.2599(3) 0.091(4) Uani 1 1 d .
H61A H -0.1668 -0.1530 0.2799 0.137 Uiso 1 1 calc R
H61B H -0.2230 -0.0993 0.2527 0.137 Uiso 1 1 calc R
H61C H -0.1369 -0.0617 0.2677 0.137 Uiso 1 1 calc R
C62 C 0.9233(6) 0.6883(5) 0.0529(2) 0.050(2) Uani 1 1 d .
H62A H 0.9770 0.6844 0.0638 0.060 Uiso 1 1 calc R
C63 C 0.7747(5) 0.7277(6) 0.0571(3) 0.067(3) Uani 1 1 d .
H63A H 0.7747 0.7093 0.0319 0.100 Uiso 1 1 calc R
H63B H 0.7578 0.7866 0.0583 0.100 Uiso 1 1 calc R
H63C H 0.7353 0.6935 0.0710 0.100 Uiso 1 1 calc R
C64 C 0.8702(5) 0.7436(5) 0.1112(3) 0.059(2) Uani 1 1 d .
H64A H 0.9287 0.7361 0.1186 0.089 Uiso 1 1 calc R
H64B H 0.8340 0.7087 0.1263 0.089 Uiso 1 1 calc R
H64C H 0.8544 0.8025 0.1140 0.089 Uiso 1 1 calc R
N1 N -0.1189(5) -0.1512(5) 0.2280(2) 0.067(2) Uani 1 1 d .
N2 N 0.8605(4) 0.7182(4) 0.0724(2) 0.0438(16) Uani 1 1 d .
O1 O 0.9971(3) 0.4984(3) 0.05426(13) 0.0282(10) Uani 1 1 d .
O1W O 0.1021(4) -0.3539(4) 0.26082(18) 0.075(2) Uani 1 1 d .
O2 O 0.9567(3) 0.5098(3) 0.11131(15) 0.0378(12) Uani 1 1 d .
O2W O 0.0624(5) -0.5354(4) 0.22385(18) 0.079(2) Uani 1 1 d .
O3 O 0.6172(3) 0.8535(3) 0.11038(18) 0.0509(14) Uani 1 1 d .
O3W O -0.0948(3) -0.4625(3) 0.18108(15) 0.0461(14) Uani 1 1 d .
O4 O 0.6323(3) 0.9003(3) 0.16690(16) 0.0464(14) Uani 1 1 d .
O4W O -0.0859(4) -0.4250(4) 0.26251(16) 0.0600(16) Uani 1 1 d .
O5 O 0.2104(3) 0.5336(3) 0.06609(14) 0.0362(12) Uani 1 1 d .
O5W O 1.0536(8) 0.4328(6) -0.0193(2) 0.148(5) Uani 1 1 d .
O6 O 0.2562(3) 0.5270(4) 0.12287(16) 0.0457(14) Uani 1 1 d .
O6W O 1.1174(5) 0.6239(7) 0.0146(3) 0.139(4) Uani 1 1 d .
O7 O 0.6181(4) 0.1605(3) 0.10761(17) 0.0562(16) Uani 1 1 d .
O7W O 1.0294(4) 0.6241(4) -0.05814(17) 0.0694(18) Uani 1 1 d .
O8 O 0.5903(3) 0.1087(3) 0.16191(16) 0.0438(13) Uani 1 1 d .
O9 O 0.1046(3) 0.3580(3) 0.10112(16) 0.0453(14) Uani 1 1 d .
O10 O 0.0929(4) 0.4098(3) 0.15692(16) 0.0539(15) Uani 1 1 d .
O11 O 0.5126(3) 0.0145(4) 0.07322(16) 0.0477(14) Uani 1 1 d .
O12 O 0.4533(3) -0.0123(4) 0.12690(17) 0.0517(15) Uani 1 1 d .
O13 O -0.2844(3) -0.0097(3) 0.06486(15) 0.0424(13) Uani 1 1 d .
O14 O -0.2332(3) 0.0054(3) 0.11988(16) 0.0412(13) Uani 1 1 d .
O15 O 0.0979(3) -0.3858(3) 0.16694(15) 0.0377(12) Uani 1 1 d .
O16 O 0.0988(3) -0.3378(3) 0.11019(14) 0.0324(11) Uani 1 1 d .
O17 O 0.9151(4) 0.6645(4) 0.02025(17) 0.072(2) Uani 1 1 d .
O18 O 0.8800(6) 0.5099(6) -0.0360(3) 0.127(4) Uani 1 1 d .
H18B H 0.8734 0.4510 -0.0379 0.153 Uiso 1 1 calc R
O22 O -0.0458(4) -0.2674(3) 0.20830(18) 0.0608(17) Uani 1 1 d .

loop_
_atom_site_aniso_label
_atom_site_aniso_U_11
_atom_site_aniso_U_22
_atom_site_aniso_U_33
_atom_site_aniso_U_23
_atom_site_aniso_U_13
_atom_site_aniso_U_12
Cd1 0.0261(2) 0.0266(2) 0.0340(3) -0.0010(2) 0.0021(2) 0.00085(17)
Cd2 0.0242(2) 0.0190(2) 0.0398(4) -0.0002(2) -0.0017(2) -0.00006(17)
Cd3 0.0451(3) 0.0360(3) 0.0374(4) -0.0027(3) 0.0034(3) -0.0039(2)
Cd4 0.0438(3) 0.0645(4) 0.0288(3) -0.0004(3) 0.0019(3) -0.0001(3)
Si1 0.0203(8) 0.0230(9) 0.0293(10) -0.0022(8) 0.0013(8) 0.0007(7)
Si2 0.0191(8) 0.0198(8) 0.0299(10) -0.0011(8) 0.0012(8) -0.0022(6)
C1 0.032(4) 0.020(3) 0.032(4) 0.000(3) -0.004(3) -0.004(2)
C2 0.033(4) 0.048(4) 0.025(4) -0.012(3) 0.003(3) -0.012(3)
C3 0.030(4) 0.069(5) 0.041(5) -0.024(4) 0.007(4) -0.022(3)
C4 0.045(5) 0.065(5) 0.031(5) -0.018(4) 0.014(4) -0.015(4)
C5 0.028(3) 0.027(3) 0.027(4) -0.006(3) 0.000(3) -0.003(3)
C6 0.030(4) 0.024(3) 0.021(4) 0.006(3) -0.003(3) 0.001(3)
C7 0.027(4) 0.026(3) 0.041(5) -0.006(3) -0.009(4) 0.006(3)
C8 0.012(3) 0.021(3) 0.035(4) -0.002(3) 0.000(3) -0.003(2)
C9 0.035(4) 0.030(4) 0.042(5) 0.001(3) 0.001(3) 0.002(3)
C10 0.058(5) 0.048(5) 0.016(4) -0.008(3) -0.010(4) -0.008(4)
C11 0.024(3) 0.037(4) 0.037(5) -0.013(3) 0.006(3) -0.005(3)
C12 0.025(3) 0.022(3) 0.038(5) -0.005(3) 0.006(3) 0.005(2)
C13 0.020(3) 0.029(3) 0.024(4) -0.004(3) -0.004(3) 0.005(2)
C14 0.036(4) 0.029(4) 0.036(5) 0.000(4) 0.007(4) 0.000(3)
C15 0.025(3) 0.028(3) 0.037(5) 0.001(3) -0.002(3) 0.000(3)
C16 0.024(3) 0.037(4) 0.038(5) 0.003(3) 0.001(3) -0.011(3)
C17 0.055(5) 0.046(5) 0.032(5) 0.010(4) -0.014(4) -0.015(4)
C18 0.029(4) 0.049(4) 0.037(5) -0.004(4) -0.011(3) -0.003(3)
C19 0.029(4) 0.024(3) 0.032(4) -0.011(3) -0.004(3) 0.006(3)
C20 0.023(3) 0.043(4) 0.025(4) -0.005(3) 0.001(3) 0.009(3)
C21 0.024(4) 0.029(4) 0.045(5) -0.004(3) -0.009(4) 0.006(3)
C22 0.021(3) 0.026(3) 0.028(4) 0.003(3) 0.001(3) 0.004(2)
C23 0.059(5) 0.022(4) 0.052(5) -0.001(4) 0.016(4) 0.000(3)
C24 0.079(6) 0.039(5) 0.049(6) 0.007(4) 0.030(5) 0.003(4)
C25 0.048(4) 0.030(4) 0.049(6) 0.012(4) 0.007(4) -0.007(3)
C26 0.027(3) 0.027(3) 0.037(5) 0.001(3) -0.003(3) 0.005(3)
C27 0.033(4) 0.024(3) 0.026(4) 0.000(3) 0.007(3) 0.001(3)
C28 0.028(4) 0.026(4) 0.048(5) 0.004(4) -0.009(4) 0.009(3)
C29 0.017(3) 0.021(3) 0.029(4) -0.002(3) 0.009(3) 0.001(2)
C30 0.026(3) 0.023(3) 0.035(4) -0.010(3) -0.002(3) 0.001(2)
C31 0.042(4) 0.013(3) 0.042(5) 0.009(3) -0.009(4) 0.000(3)
C32 0.054(5) 0.022(4) 0.052(6) -0.001(4) -0.001(4) -0.002(3)
C33 0.049(4) 0.031(4) 0.039(5) 0.001(3) 0.019(4) 0.005(3)
C34 0.035(4) 0.019(3) 0.038(5) 0.001(3) 0.007(3) 0.004(3)
C35 0.045(4) 0.017(4) 0.055(6) 0.005(4) -0.007(4) -0.003(3)
C36 0.021(3) 0.035(4) 0.033(4) 0.002(3) 0.007(3) -0.005(3)
C37 0.024(4) 0.054(5) 0.041(5) 0.009(4) -0.005(3) -0.005(3)
C38 0.027(4) 0.078(6) 0.036(5) 0.033(4) -0.002(3) -0.012(4)
C39 0.029(4) 0.038(4) 0.043(5) 0.005(4) 0.011(4) -0.003(3)
C40 0.023(3) 0.021(3) 0.040(5) -0.003(3) 0.004(3) -0.006(2)
C41 0.032(4) 0.027(3) 0.022(4) 0.001(3) 0.004(3) -0.002(3)
C42 0.031(4) 0.034(4) 0.029(5) -0.005(3) -0.001(3) 0.012(3)
C43 0.023(3) 0.023(3) 0.032(4) 0.009(3) -0.001(3) 0.003(2)
C44 0.025(4) 0.047(4) 0.030(5) -0.009(4) 0.006(3) -0.003(3)
C45 0.028(4) 0.065(5) 0.031(5) -0.015(4) 0.010(3) -0.008(3)
C46 0.031(4) 0.049(4) 0.037(5) -0.008(4) -0.008(3) -0.013(3)
C47 0.026(3) 0.025(3) 0.032(4) 0.000(3) 0.001(3) 0.004(2)
C48 0.031(4) 0.021(3) 0.028(4) 0.001(3) 0.011(3) 0.004(3)
C49 0.020(3) 0.029(4) 0.042(5) 0.003(3) 0.002(3) -0.001(3)
C50 0.023(3) 0.015(3) 0.019(4) 0.001(3) 0.005(3) 0.003(2)
C51 0.030(3) 0.024(3) 0.029(4) -0.005(3) -0.002(3) -0.003(3)
C52 0.027(4) 0.043(4) 0.028(4) 0.002(3) -0.006(3) 0.002(3)
C53 0.031(3) 0.022(3) 0.033(4) 0.009(3) -0.010(3) -0.006(3)
C54 0.029(3) 0.013(3) 0.037(4) 0.001(3) 0.006(3) -0.002(2)
C55 0.022(3) 0.024(3) 0.039(5) 0.000(3) 0.003(3) -0.010(2)
C56 0.029(3) 0.015(3) 0.034(5) -0.003(3) 0.000(3) 0.002(2)
C57 0.137(7) 0.131(7) 0.140(7) 0.003(5) -0.006(5) 0.008(5)
C58 0.24(2) 0.100(11) 0.22(2) -0.072(13) -0.081(19) 0.057(13)
C59 0.040(4) 0.053(5) 0.064(6) -0.019(5) 0.000(4) 0.002(4)
C60 0.130(12) 0.102(10) 0.138(13) 0.043(9) 0.047(10) -0.011(8)
C61 0.077(7) 0.082(8) 0.115(10) -0.043(7) 0.021(7) 0.017(6)
C62 0.064(6) 0.052(5) 0.035(5) 0.007(4) 0.003(4) 0.012(4)
C63 0.057(6) 0.064(6) 0.079(8) 0.012(5) -0.005(5) 0.007(4)
C64 0.062(5) 0.051(5) 0.065(7) 0.000(5) 0.013(5) 0.001(4)
N1 0.066(5) 0.049(4) 0.087(7) -0.019(4) 0.014(4) 0.000(3)
N2 0.045(4) 0.036(3) 0.050(5) 0.009(3) 0.000(3) 0.005(3)
O1 0.021(2) 0.033(2) 0.031(3) -0.002(2) 0.005(2) 0.0005(17)
O1W 0.069(4) 0.099(5) 0.058(4) -0.032(4) 0.017(3) -0.026(4)
O2 0.030(3) 0.050(3) 0.033(3) -0.010(3) -0.004(2) -0.003(2)
O2W 0.147(7) 0.037(3) 0.052(5) -0.004(3) -0.014(4) 0.026(4)
O3 0.059(3) 0.032(3) 0.061(4) 0.003(3) -0.013(3) 0.003(2)
O3W 0.036(3) 0.060(3) 0.043(4) -0.017(3) -0.006(2) -0.007(2)
O4 0.048(3) 0.032(3) 0.059(4) -0.008(3) 0.015(3) 0.002(2)
O4W 0.077(4) 0.060(4) 0.043(4) 0.012(3) 0.004(3) -0.009(3)
O5 0.031(3) 0.044(3) 0.034(3) -0.007(2) -0.007(2) 0.007(2)
O5W 0.250(12) 0.126(7) 0.069(6) 0.038(5) 0.071(7) 0.120(8)
O6 0.027(3) 0.074(4) 0.036(4) 0.007(3) -0.005(2) 0.007(2)
O6W 0.092(6) 0.215(10) 0.110(7) 0.092(7) -0.056(5) -0.084(6)
O7 0.098(5) 0.024(3) 0.046(4) -0.002(3) 0.005(4) 0.012(3)
O7W 0.086(5) 0.084(5) 0.038(4) 0.002(3) 0.002(3) -0.003(4)
O8 0.054(3) 0.031(3) 0.046(3) 0.002(3) 0.007(3) -0.008(2)
O9 0.062(3) 0.034(3) 0.041(4) 0.011(3) 0.009(3) 0.001(2)
O10 0.077(4) 0.026(3) 0.058(4) 0.009(3) -0.006(3) -0.001(2)
O11 0.024(3) 0.069(4) 0.050(4) 0.005(3) 0.008(3) 0.006(2)
O12 0.022(3) 0.077(4) 0.056(4) -0.004(3) -0.001(3) 0.015(2)
O13 0.023(3) 0.057(3) 0.047(4) 0.000(3) -0.005(2) 0.003(2)
O14 0.025(2) 0.054(3) 0.045(4) -0.010(3) 0.007(2) -0.005(2)
O15 0.041(3) 0.023(2) 0.049(3) -0.002(2) 0.014(2) -0.001(2)
O16 0.042(3) 0.023(2) 0.032(3) -0.004(2) 0.000(2) -0.0031(18)
O17 0.095(5) 0.086(5) 0.036(4) 0.010(3) 0.004(3) 0.054(4)
O18 0.134(8) 0.132(7) 0.116(8) 0.047(6) -0.074(7) -0.040(6)
O22 0.062(4) 0.043(3) 0.078(5) 0.000(3) 0.021(3) 0.001(3)

loop_
_atom_type_symbol
_atom_type_description
_atom_type_scat_dispersion_real
_atom_type_scat_dispersion_imag
_atom_type_scat_source
C C 0.0033 0.0016 'International Tables Vol C Tables 4.2.6.8 and 6.1.1.4'
H H 0.0000 0.0000 'International Tables Vol C Tables 4.2.6.8 and 6.1.1.4'
N N 0.0061 0.0033 'International Tables Vol C Tables 4.2.6.8 and 6.1.1.4'
O O 0.0106 0.0060 'International Tables Vol C Tables 4.2.6.8 and 6.1.1.4'
Si Si 0.0817 0.0704 'International Tables Vol C Tables 4.2.6.8 and 6.1.1.4'
Cd Cd -0.8075 1.2024 'International Tables Vol C Tables 4.2.6.8 and 6.1.1.4'

loop_
_geom_angle_atom_site_label_1
_geom_angle_atom_site_label_2
_geom_angle_atom_site_label_3
_geom_angle
_geom_angle_site_symmetry_1
_geom_angle_site_symmetry_3
O11 Cd1 O8 107.57(19) 1_565 1_565
O11 Cd1 O14 136.98(19) 1_565 1_665
O8 Cd1 O14 98.60(18) 1_565 1_665
O11 Cd1 O3 89.6(2) 1_565 .
O8 Cd1 O3 141.0(2) 1_565 .
O14 Cd1 O3 90.94(17) 1_665 .
O11 Cd1 O4 129.43(19) 1_565 .
O8 Cd1 O4 88.83(18) 1_565 .
O14 Cd1 O4 83.52(18) 1_665 .
O3 Cd1 O4 54.6(2) . .
O11 Cd1 O13 84.34(17) 1_565 1_665
O8 Cd1 O13 135.00(17) 1_565 1_665
O14 Cd1 O13 53.51(18) 1_665 1_665
O3 Cd1 O13 80.11(19) . 1_665
O4 Cd1 O13 117.28(16) . 1_665
O11 Cd1 O7 80.0(2) 1_565 1_565
O8 Cd1 O7 53.68(19) 1_565 1_565
O14 Cd1 O7 89.31(19) 1_665 1_565
O3 Cd1 O7 164.9(2) . 1_565
O4 Cd1 O7 140.32(19) . 1_565
O13 Cd1 O7 87.97(19) 1_665 1_565
O11 Cd1 O12 52.89(19) 1_565 1_565
O8 Cd1 O12 78.53(18) 1_565 1_565
O14 Cd1 O12 169.6(2) 1_665 1_565
O3 Cd1 O12 85.32(18) . 1_565
O4 Cd1 O12 86.37(18) . 1_565
O13 Cd1 O12 134.86(18) 1_665 1_565
O7 Cd1 O12 96.84(19) 1_565 1_565
O2 Cd2 O16 89.24(16) 1_455 1_565
O2 Cd2 O10 84.4(2) 1_455 .
O16 Cd2 O10 134.76(19) 1_565 .
O2 Cd2 O5 135.06(18) 1_455 .
O16 Cd2 O5 83.26(16) 1_565 .
O10 Cd2 O5 130.24(18) . .
O2 Cd2 O6 169.18(19) 1_455 .
O16 Cd2 O6 87.33(17) 1_565 .
O10 Cd2 O6 90.73(19) . .
O5 Cd2 O6 54.60(18) . .
O2 Cd2 O9 88.57(17) 1_455 .
O16 Cd2 O9 170.26(19) 1_565 .
O10 Cd2 O9 54.39(19) . .
O5 Cd2 O9 91.61(17) . .
O6 Cd2 O9 96.47(18) . .
O2 Cd2 O15 88.48(17) 1_455 1_565
O16 Cd2 O15 53.04(17) 1_565 1_565
O10 Cd2 O15 81.99(18) . 1_565
O5 Cd2 O15 119.85(16) . 1_565
O6 Cd2 O15 81.27(17) . 1_565
O9 Cd2 O15 136.35(18) . 1_565
O4W Cd3 O22 90.1(2) . .
O4W Cd3 O3W 83.3(2) . .
O22 Cd3 O3W 92.8(2) . .
O4W Cd3 O2W 89.9(2) . .
O22 Cd3 O2W 179.4(3) . .
O3W Cd3 O2W 86.6(2) . .
O4W Cd3 O15 174.9(2) . .
O22 Cd3 O15 91.84(19) . .
O3W Cd3 O15 91.99(19) . .
O2W Cd3 O15 88.0(2) . .
O4W Cd3 O1W 86.9(2) . .
O22 Cd3 O1W 91.9(2) . .
O3W Cd3 O1W 169.1(2) . .
O2W Cd3 O1W 88.7(3) . .
O15 Cd3 O1W 97.6(2) . .
O5W Cd4 O18 85.9(5) . .
O5W Cd4 O6W 98.6(5) . .
O18 Cd4 O6W 164.4(3) . .
O5W Cd4 O1 84.1(2) . .
O18 Cd4 O1 111.0(3) . .
O6W Cd4 O1 84.5(2) . .
O5W Cd4 O7W 95.8(3) . .
O18 Cd4 O7W 83.6(3) . .
O6W Cd4 O7W 81.0(3) . .
O1 Cd4 O7W 165.4(2) . .
O5W Cd4 O17 166.8(3) . .
O18 Cd4 O17 89.1(4) . .
O6W Cd4 O17 89.5(4) . .
O1 Cd4 O17 86.29(18) . .
O7W Cd4 O17 95.8(2) . .
C8 Si1 C22 109.5(3) . .
C8 Si1 C1 109.5(3) . .
C22 Si1 C1 108.3(3) . .
C8 Si1 C15 110.5(3) . .
C22 Si1 C15 110.7(3) . .
C1 Si1 C15 108.3(3) . .
C50 Si2 C29 109.5(3) . .
C50 Si2 C43 108.9(3) . .
C29 Si2 C43 110.4(3) . .
C50 Si2 C36 108.8(3) . .
C29 Si2 C36 109.9(3) . .
C43 Si2 C36 109.3(3) . .
C2 C1 C6 117.5(6) . .
C2 C1 Si1 121.4(5) . .
C6 C1 Si1 120.9(5) . .
C3 C2 C1 121.6(6) . .
C3 C2 H2A 119.2 . .
C1 C2 H2A 119.2 . .
C4 C3 C2 122.0(7) . .
C4 C3 H3A 119.0 . .
C2 C3 H3A 119.0 . .
C3 C4 C5 119.3(7) . .
C3 C4 H4A 120.4 . .
C5 C4 H4A 120.4 . .
C6 C5 C4 120.0(6) . .
C6 C5 C7 119.7(6) . .
C4 C5 C7 120.4(6) . .
C5 C6 C1 119.6(6) . .
C5 C6 H6A 120.2 . .
C1 C6 H6A 120.2 . .
O2 C7 O1 122.0(6) . .
O2 C7 C5 116.6(7) . .
O1 C7 C5 121.3(7) . .
C13 C8 C9 118.0(6) . .
C13 C8 Si1 120.9(5) . .
C9 C8 Si1 121.0(5) . .
C10 C9 C8 120.2(6) . .
C10 C9 H9A 119.9 . .
C8 C9 H9A 119.9 . .
C11 C10 C9 120.0(7) . .
C11 C10 H10A 120.0 . .
C9 C10 H10A 120.0 . .
C10 C11 C12 120.9(6) . .
C10 C11 H11A 119.5 . .
C12 C11 H11A 119.5 . .
C13 C12 C11 118.4(6) . .
C13 C12 C14 121.8(7) . .
C11 C12 C14 119.8(6) . .
C12 C13 C8 122.5(6) . .
C12 C13 H13A 118.7 . .
C8 C13 H13A 118.7 . .
O3 C14 O4 123.2(7) . .
O3 C14 C12 116.8(7) . .
O4 C14 C12 120.0(7) . .
O3 C14 Cd1 60.4(4) . .
O4 C14 Cd1 63.0(4) . .
C12 C14 Cd1 172.8(5) . .
C16 C15 C20 117.8(6) . .
C16 C15 Si1 121.7(5) . .
C20 C15 Si1 120.5(5) . .
C17 C16 C15 120.3(6) . .
C17 C16 H16A 119.9 . .
C15 C16 H16A 119.9 . .
C18 C17 C16 121.6(7) . .
C18 C17 H17A 119.2 . .
C16 C17 H17A 119.2 . .
C17 C18 C19 120.4(7) . .
C17 C18 H18A 119.8 . .
C19 C18 H18A 119.8 . .
C18 C19 C20 119.6(6) . .
C18 C19 C21 122.2(6) . .
C20 C19 C21 118.2(6) . .
C19 C20 C15 119.9(7) . .
C19 C20 H20A 120.0 . .
C15 C20 H20A 120.0 . .
O6 C21 O5 120.4(6) . .
O6 C21 C19 121.9(6) . .
O5 C21 C19 117.7(7) . .
O6 C21 Cd2 61.7(4) . .
O5 C21 Cd2 58.7(3) . .
C19 C21 Cd2 176.3(5) . .
C27 C22 C23 118.0(6) . .
C27 C22 Si1 121.2(5) . .
C23 C22 Si1 120.8(5) . .
C24 C23 C22 120.2(7) . .
C24 C23 H23A 119.9 . .
C22 C23 H23A 119.9 . .
C25 C24 C23 121.5(8) . .
C25 C24 H24A 119.3 . .
C23 C24 H24A 119.3 . .
C26 C25 C24 119.2(7) . .
C26 C25 H25A 120.4 . .
C24 C25 H25A 120.4 . .
C25 C26 C27 119.6(6) . .
C25 C26 C28 121.0(6) . .
C27 C26 C28 119.3(7) . .
C22 C27 C26 121.5(6) . .
C22 C27 H27A 119.2 . .
C26 C27 H27A 119.2 . .
O8 C28 O7 120.4(6) . .
O8 C28 C26 119.8(7) . .
O7 C28 C26 119.7(7) . .
C34 C29 C30 117.1(6) . .
C34 C29 Si2 121.8(5) . .
C30 C29 Si2 121.1(5) . .
C29 C30 C31 120.9(6) . .
C29 C30 H30A 119.5 . .
C31 C30 H30A 119.5 . .
C32 C31 C30 119.6(6) . .
C32 C31 C35 122.3(6) . .
C30 C31 C35 118.0(7) . .
C31 C32 C33 120.2(7) . .
C31 C32 H32A 119.9 . .
C33 C32 H32A 119.9 . .
C34 C33 C32 118.5(7) . .
C34 C33 H33A 120.7 . .
C32 C33 H33A 120.7 . .
C33 C34 C29 123.6(6) . .
C33 C34 H34A 118.2 . .
C29 C34 H34A 118.2 . .
O9 C35 O10 120.7(7) . .
O9 C35 C31 122.5(7) . .
O10 C35 C31 116.8(7) . .
O9 C35 Cd2 63.4(4) . .
O10 C35 Cd2 57.5(4) . .
C31 C35 Cd2 172.3(6) . .
C41 C36 C37 118.3(6) . .
C41 C36 Si2 120.5(5) . .
C37 C36 Si2 121.2(5) . .
C38 C37 C36 118.8(6) . .
C38 C37 H37A 120.6 . .
C36 C37 H37A 120.6 . .
C39 C38 C37 121.6(7) . .
C39 C38 H38A 119.2 . .
C37 C38 H38A 119.2 . .
C38 C39 C40 120.7(7) . .
C38 C39 H39A 119.6 . .
C40 C39 H39A 119.6 . .
C39 C40 C41 117.8(6) . .
C39 C40 C42 121.6(6) . .
C41 C40 C42 120.6(7) . .
C36 C41 C40 122.7(7) . .
C36 C41 H41A 118.7 . .
C40 C41 H41A 118.7 . .
O11 C42 O12 123.0(7) . .
O11 C42 C40 118.3(7) . .
O12 C42 C40 118.7(7) . .
C44 C43 C48 117.7(6) . .
C44 C43 Si2 121.7(5) . .
C48 C43 Si2 120.5(5) . .
C43 C44 C45 121.1(6) . .
C43 C44 H44A 119.5 . .
C45 C44 H44A 119.5 . .
C44 C45 C46 118.5(7) . .
C44 C45 H45A 120.7 . .
C46 C45 H45A 120.7 . .
C47 C46 C45 120.2(6) . .
C47 C46 H46A 119.9 . .
C45 C46 H46A 119.9 . .
C48 C47 C46 120.0(6) . .
C48 C47 C49 120.9(6) . .
C46 C47 C49 119.1(6) . .
C47 C48 C43 122.3(6) . .
C47 C48 H48A 118.8 . .
C43 C48 H48A 118.8 . .
O13 C49 O14 122.3(6) . .
O13 C49 C47 121.4(7) . .
O14 C49 C47 116.3(6) . .
O13 C49 Cd1 64.3(4) . 1_445
O14 C49 Cd1 58.3(3) . 1_445
C47 C49 Cd1 171.4(5) . 1_445
C55 C50 C51 118.3(6) . .
C55 C50 Si2 120.3(5) . .
C51 C50 Si2 121.3(4) . .
C50 C51 C52 120.7(6) . .
C50 C51 H51A 119.7 . .
C52 C51 H51A 119.7 . .
C53 C52 C51 118.9(6) . .
C53 C52 H52A 120.5 . .
C51 C52 H52A 120.5 . .
C52 C53 C54 122.9(6) . .
C52 C53 H53A 118.5 . .
C54 C53 H53A 118.5 . .
C53 C54 C55 118.7(5) . .
C53 C54 C56 123.2(6) . .
C55 C54 C56 118.0(6) . .
C50 C55 C54 120.4(6) . .
C50 C55 H55A 119.8 . .
C54 C55 H55A 119.8 . .
O16 C56 O15 123.9(6) . .
O16 C56 C54 118.1(6) . .
O15 C56 C54 117.9(6) . .
O18 C57 C58 124.8(14) . .
O18 C57 H57A 106.1 . .
C58 C57 H57A 106.1 . .
O18 C57 H57B 106.1 . .
C58 C57 H57B 106.1 . .
H57A C57 H57B 106.3 . .
C57 C58 H58A 109.5 . .
C57 C58 H58B 109.5 . .
H58A C58 H58B 109.5 . .
C57 C58 H58C 109.5 . .
H58A C58 H58C 109.5 . .
H58B C58 H58C 109.5 . .
O22 C59 N1 124.5(9) . .
O22 C59 H59A 117.7 . .
N1 C59 H59A 117.7 . .
N1 C60 H60A 109.5 . .
N1 C60 H60B 109.5 . .
H60A C60 H60B 109.5 . .
N1 C60 H60C 109.5 . .
H60A C60 H60C 109.5 . .
H60B C60 H60C 109.5 . .
N1 C61 H61A 109.5 . .
N1 C61 H61B 109.5 . .
H61A C61 H61B 109.5 . .
N1 C61 H61C 109.5 . .
H61A C61 H61C 109.5 . .
H61B C61 H61C 109.5 . .
O17 C62 N2 123.1(8) . .
O17 C62 H62A 118.4 . .
N2 C62 H62A 118.4 . .
N2 C63 H63A 109.5 . .
N2 C63 H63B 109.5 . .
H63A C63 H63B 109.5 . .
N2 C63 H63C 109.5 . .
H63A C63 H63C 109.5 . .
H63B C63 H63C 109.5 . .
N2 C64 H64A 109.5 . .
N2 C64 H64B 109.5 . .
H64A C64 H64B 109.5 . .
N2 C64 H64C 109.5 . .
H64A C64 H64C 109.5 . .
H64B C64 H64C 109.5 . .
C59 N1 C60 124.8(9) . .
C59 N1 C61 118.1(9) . .
C60 N1 C61 117.1(9) . .
C62 N2 C63 121.7(8) . .
C62 N2 C64 122.7(7) . .
C63 N2 C64 115.6(7) . .
C7 O1 Cd4 131.1(4) . .
C7 O2 Cd2 102.0(4) . 1_655
C14 O3 Cd1 92.5(4) . .
C14 O4 Cd1 89.5(5) . .
C21 O5 Cd2 93.8(4) . .
C21 O6 Cd2 91.2(4) . .
C28 O7 Cd1 89.0(4) . 1_545
C28 O8 Cd1 96.5(5) . 1_545
C35 O9 Cd2 89.8(4) . .
C35 O10 Cd2 94.9(5) . .
C42 O11 Cd1 98.5(5) . 1_545
C42 O12 Cd1 84.8(4) . 1_545
C49 O13 Cd1 89.3(4) . 1_445
C49 O14 Cd1 94.4(4) . 1_445
C56 O15 Cd3 131.3(4) . .
C56 O15 Cd2 85.1(4) . 1_545
Cd3 O15 Cd2 125.56(19) . 1_545
C56 O16 Cd2 96.8(4) . 1_545
C62 O17 Cd4 121.8(5) . .
C57 O18 Cd4 128.7(10) . .
C57 O18 H18B 115.7 . .
Cd4 O18 H18B 115.7 . .
C59 O22 Cd3 123.3(6) . .

loop_
_geom_bond_atom_site_label_1
_geom_bond_atom_site_label_2
_geom_bond_distance
_geom_bond_site_symmetry_2
Cd1 O11 2.312(5) 1_565
Cd1 O8 2.337(5) 1_565
Cd1 O14 2.340(4) 1_665
Cd1 O3 2.365(5) .
Cd1 O4 2.422(6) .
Cd1 O13 2.472(5) 1_665
Cd1 O7 2.482(5) 1_565
Cd1 O12 2.600(5) 1_565
Cd2 O2 2.315(4) 1_455
Cd2 O16 2.328(4) 1_565
Cd2 O10 2.332(5) .
Cd2 O5 2.352(5) .
Cd2 O6 2.419(5) .
Cd2 O9 2.462(5) .
Cd2 O15 2.570(5) 1_565
Cd3 O4W 2.271(6) .
Cd3 O22 2.278(5) .
Cd3 O3W 2.279(5) .
Cd3 O2W 2.280(5) .
Cd3 O15 2.287(5) .
Cd3 O1W 2.301(6) .
Cd4 O5W 2.181(8) .
Cd4 O18 2.271(8) .
Cd4 O6W 2.284(7) .
Cd4 O1 2.298(5) .
Cd4 O7W 2.306(6) .
Cd4 O17 2.312(6) .
Si1 C8 1.875(6) .
Si1 C22 1.877(7) .
Si1 C1 1.877(7) .
Si1 C15 1.887(7) .
Si2 C50 1.869(6) .
Si2 C29 1.869(6) .
Si2 C43 1.871(7) .
Si2 C36 1.884(6) .
C1 C2 1.403(9) .
C1 C6 1.403(9) .
C2 C3 1.357(9) .
C2 H2A 0.9300 .
C3 C4 1.330(10) .
C3 H3A 0.9300 .
C4 C5 1.412(10) .
C4 H4A 0.9300 .
C5 C6 1.400(9) .
C5 C7 1.508(9) .
C6 H6A 0.9300 .
C7 O2 1.239(9) .
C7 O1 1.250(8) .
C8 C13 1.388(8) .
C8 C9 1.403(9) .
C9 C10 1.394(10) .
C9 H9A 0.9300 .
C10 C11 1.368(10) .
C10 H10A 0.9300 .
C11 C12 1.402(10) .
C11 H11A 0.9300 .
C12 C13 1.370(9) .
C12 C14 1.511(9) .
C13 H13A 0.9300 .
C14 O3 1.241(9) .
C14 O4 1.256(9) .
C15 C16 1.400(10) .
C15 C20 1.415(9) .
C16 C17 1.377(10) .
C16 H16A 0.9300 .
C17 C18 1.346(10) .
C17 H17A 0.9300 .
C18 C19 1.379(10) .
C18 H18A 0.9300 .
C19 C20 1.405(9) .
C19 C21 1.507(9) .
C20 H20A 0.9300 .
C21 O6 1.251(9) .
C21 O5 1.272(8) .
C22 C27 1.378(9) .
C22 C23 1.405(10) .
C23 C24 1.390(11) .
C23 H23A 0.9300 .
C24 C25 1.384(11) .
C24 H24A 0.9300 .
C25 C26 1.374(10) .
C25 H25A 0.9300 .
C26 C27 1.421(9) .
C26 C28 1.487(9) .
C27 H27A 0.9300 .
C28 O8 1.244(8) .
C28 O7 1.268(9) .
C29 C34 1.385(9) .
C29 C30 1.401(9) .
C30 C31 1.408(9) .
C30 H30A 0.9300 .
C31 C32 1.381(11) .
C31 C35 1.510(9) .
C32 C33 1.406(10) .
C32 H32A 0.9300 .
C33 C34 1.372(9) .
C33 H33A 0.9300 .
C34 H34A 0.9300 .
C35 O9 1.243(9) .
C35 O10 1.281(9) .
C36 C41 1.348(9) .
C36 C37 1.407(10) .
C37 C38 1.400(10) .
C37 H37A 0.9300 .
C38 C39 1.346(10) .
C38 H38A 0.9300 .
C39 C40 1.371(10) .
C39 H39A 0.9300 .
C40 C41 1.416(9) .
C40 C42 1.510(9) .
C41 H41A 0.9300 .
C42 O11 1.249(9) .
C42 O12 1.258(9) .
C43 C44 1.406(10) .
C43 C48 1.406(8) .
C44 C45 1.410(10) .
C44 H44A 0.9300 .
C45 C46 1.415(9) .
C45 H45A 0.9300 .
C46 C47 1.394(10) .
C46 H46A 0.9300 .
C47 C48 1.364(9) .
C47 C49 1.508(9) .
C48 H48A 0.9300 .
C49 O13 1.216(8) .
C49 O14 1.260(9) .
C49 Cd1 2.742(7) 1_445
C50 C55 1.387(8) .
C50 C51 1.405(9) .
C51 C52 1.435(9) .
C51 H51A 0.9300 .
C52 C53 1.345(9) .
C52 H52A 0.9300 .
C53 C54 1.367(9) .
C53 H53A 0.9300 .
C54 C55 1.445(9) .
C54 C56 1.518(8) .
C55 H55A 0.9300 .
C56 O16 1.235(8) .
C56 O15 1.255(8) .
C57 O18 1.371(17) .
C57 C58 1.535(9) .
C57 H57A 0.9700 .
C57 H57B 0.9700 .
C58 H58A 0.9600 .
C58 H58B 0.9600 .
C58 H58C 0.9600 .
C59 O22 1.224(9) .
C59 N1 1.334(11) .
C59 H59A 0.9300 .
C60 N1 1.470(14) .
C60 H60A 0.9600 .
C60 H60B 0.9600 .
C60 H60C 0.9600 .
C61 N1 1.498(12) .
C61 H61A 0.9600 .
C61 H61B 0.9600 .
C61 H61C 0.9600 .
C62 O17 1.252(10) .
C62 N2 1.299(10) .
C62 H62A 0.9300 .
C63 N2 1.459(10) .
C63 H63A 0.9600 .
C63 H63B 0.9600 .
C63 H63C 0.9600 .
C64 N2 1.476(11) .
C64 H64A 0.9600 .
C64 H64B 0.9600 .
C64 H64C 0.9600 .
O2 Cd2 2.315(4) 1_655
O7 Cd1 2.482(5) 1_545
O8 Cd1 2.337(5) 1_545
O11 Cd1 2.312(5) 1_545
O12 Cd1 2.600(5) 1_545
O13 Cd1 2.472(5) 1_445
O14 Cd1 2.340(4) 1_445
O15 Cd2 2.570(5) 1_545
O16 Cd2 2.328(4) 1_545
O18 H18B 0.9300 .

loop_
_platon_squeeze_void_nr
_platon_squeeze_void_average_x
_platon_squeeze_void_average_y
_platon_squeeze_void_average_z
_platon_squeeze_void_volume
_platon_squeeze_void_count_electrons
_platon_squeeze_void_content
1 0.000 0.000 0.227 2696 686 ' '
